data_4002332
loop_
_publ_author_name
'Hong, C.S.'
'Lee, K.W.'
'Kim, W.S.'
'Hur, N.H.'
'Chi, E.O.'
'Lee, C.H.'

_publ_section_title
;
 Magnetic properties and structural evolution in Nd0.5 Sr1.5 Mn O4
;
_journal_name_full 'Chemistry of Materials (1,1989-)'
_journal_page_first 945
_journal_page_last 951
_journal_volume 13
_journal_year 2001
_chemical_formula_sum 'La0.5 Mn O4 Sr1.5'
_chemical_name_systematic '(La0.5 Sr1.5) (Mn O4)'
_space_group_IT_number 139
_symmetry_space_group_name_Hall '-I 4 2'
_symmetry_space_group_name_H-M 'I 4/m m m'
_cell_angle_alpha 90
_cell_angle_beta 90
_cell_angle_gamma 90
_cell_formula_units_Z 2
_cell_length_a 3.8611
_cell_length_b 3.8611
_cell_length_c 12.4258
_cell_volume 185.245
_citation_journal_id_ASTM CMATEX
_cod_data_source_file Hong_CMATEX_2001_966.cif
_cod_data_source_block La0.5Mn1O4Sr1.5
_cod_original_formula_sum 'La0.5 Mn1 O4 Sr1.5'
_cod_database_code 4002332

loop_
_symmetry_equiv_pos_as_xyz
x,y,z
-y,x,z
-x,-y,z
y,-x,z
x,-y,-z
y,x,-z
-x,y,-z
-y,-x,-z
-x,-y,-z
y,-x,-z
x,y,-z
-y,x,-z
-x,y,z
-y,-x,z
x,-y,z
y,x,z
x+1/2,y+1/2,z+1/2
-y+1/2,x+1/2,z+1/2
-x+1/2,-y+1/2,z+1/2
y+1/2,-x+1/2,z+1/2
x+1/2,-y+1/2,-z+1/2
y+1/2,x+1/2,-z+1/2
-x+1/2,y+1/2,-z+1/2
-y+1/2,-x+1/2,-z+1/2
-x+1/2,-y+1/2,-z+1/2
y+1/2,-x+1/2,-z+1/2
x+1/2,y+1/2,-z+1/2
-y+1/2,x+1/2,-z+1/2
-x+1/2,y+1/2,z+1/2
-y+1/2,-x+1/2,z+1/2
x+1/2,-y+1/2,z+1/2
y+1/2,x+1/2,z+1/2

loop_
_atom_site_label
_atom_site_type_symbol
_atom_site_fract_x
_atom_site_fract_y
_atom_site_fract_z
_atom_site_occupancy
_atom_site_U_iso_or_equiv
O1 O-2 0 0.5 0 1 0.0
Mn1 Mn+3 0 0 0 1 0.0
Sr1 Sr+2 0 0 0.3582 0.75 0.0
La1 La+3 0 0 0.3582 0.25 0.0
O2 O-2 0 0 0.1613 1 0.0
